data_2106942
loop_
_publ_author_name
'van Smaalen, S.'
'Meetsma, A.'
'Wiegers, G.A.'
'de Boer, J.L.'

_publ_section_title
;
 Determination of the modulated structure of the inorganic misfit layer
 compound (Pb S)1.18 Ti S2
;
_journal_name_full 'Acta Crystallographica B (39,1983-)'
_journal_page_first 314
_journal_page_last 325
_journal_volume 47
_journal_year 1991
_chemical_formula_sum 'S2 Ti'
_chemical_name_systematic '(Pb S)1.18 Ti S2'
_space_group_IT_number 12
_symmetry_space_group_name_Hall '-C 2y'
_symmetry_space_group_name_H-M 'C 1 2/m 1'
_cell_angle_alpha 90
_cell_angle_beta 95.29
_cell_angle_gamma 90
_cell_formula_units_Z 2
_cell_length_a 5.88
_cell_length_b 3.409
_cell_length_c 11.76
_cell_volume 234.724
_citation_journal_id_ASTM ASBSDK
_cod_data_source_file vanSmaalen_ASBSDK_1991_6.cif
_cod_data_source_block S2Ti1
_cod_original_cell_volume 234.7242
_cod_original_formula_sum 'S2 Ti1'
_cod_database_code 2106942

loop_
_symmetry_equiv_pos_as_xyz
x,y,z
-x,y,-z
-x,-y,-z
x,-y,z
x+1/2,y+1/2,z
-x+1/2,y+1/2,-z
-x+1/2,-y+1/2,-z
x+1/2,-y+1/2,z

loop_
_atom_site_label
_atom_site_type_symbol
_atom_site_fract_x
_atom_site_fract_y
_atom_site_fract_z
_atom_site_occupancy
_atom_site_U_iso_or_equiv
Ti1 Ti+4 0 0 0 1 0.0
S1 S-2 0.1888 0.5 0.1221 1 0.0
